data_4501078
loop_
_publ_author_name
'Farnum, Gregory A.'
'Gandolfo, Chaun M.'
'Supkowski, Ronald M.'
'LaDuca, Robert L.'

_publ_section_title
;
 Divalent Metal Aliphatic Tricarboxylate Dipyridylamine Coordination
 Polymers with New or Rare Binodal Topologies
;
_journal_issue 11
_journal_name_full 'Crystal Growth &amp; Design'
_journal_page_first 4860
_journal_paper_doi 10.1021/cg2006869
_journal_volume 11
_journal_year 2011
_chemical_formula_sum 'C32 H44 Cd2 N6 O19'
_chemical_formula_weight 1041.53
_chemical_name_systematic
; 
 ? 
;
_space_group_IT_number 33
_symmetry_cell_setting orthorhombic
_symmetry_space_group_name_Hall 'P 2c -2n'
_symmetry_space_group_name_H-M 'P n a 21'
_atom_sites_solution_hydrogens geom
_atom_sites_solution_primary direct
_atom_sites_solution_secondary difmap
_audit_creation_method SHELXL-97
_audit_update_record
;
2011-09-14 # Formatted by publCIF
;
_cell_angle_alpha 90.00
_cell_angle_beta 90.00
_cell_angle_gamma 90.00
_cell_formula_units_Z 4
_cell_length_a 25.439(4)
_cell_length_b 10.5693(16)
_cell_length_c 14.524(2)
_cell_measurement_reflns_used 91
_cell_measurement_temperature 173(2)
_cell_measurement_theta_max 22.46
_cell_measurement_theta_min 4.63
_cell_volume 3905.1(10)
_computing_cell_refinement 'Bruker SAINT'
_computing_data_collection 'Bruker APEX2'
_computing_data_reduction 'Bruker SAINT'
_computing_molecular_graphics 'Bruker SHELXTL'
_computing_publication_material 'Bruker SHELXTL'
_computing_structure_refinement 'SHELXL-97 (Sheldrick, 2008)'
_computing_structure_solution 'SHELXS-97 (Sheldrick, 2008)'
_diffrn_ambient_temperature 173(2)
_diffrn_measured_fraction_theta_full 1.000
_diffrn_measured_fraction_theta_max 0.998
_diffrn_measurement_device_type 'Bruker APEX-II CCD'
_diffrn_measurement_method '\f and \w scans'
_diffrn_radiation_monochromator graphite
_diffrn_radiation_source 'fine-focus sealed tube'
_diffrn_radiation_type MoK\a
_diffrn_radiation_wavelength 0.71073
_diffrn_reflns_av_R_equivalents 0.0000
_diffrn_reflns_av_sigmaI/netI 0.0350
_diffrn_reflns_limit_h_max 30
_diffrn_reflns_limit_h_min 0
_diffrn_reflns_limit_k_max 12
_diffrn_reflns_limit_k_min -12
_diffrn_reflns_limit_l_max 17
_diffrn_reflns_limit_l_min -17
_diffrn_reflns_number 14068
_diffrn_reflns_theta_full 25.00
_diffrn_reflns_theta_max 25.61
_diffrn_reflns_theta_min 1.60
_exptl_absorpt_coefficient_mu 1.177
_exptl_absorpt_correction_T_max 0.8834
_exptl_absorpt_correction_T_min 0.7409
_exptl_absorpt_correction_type multi-scan
_exptl_absorpt_process_details SADABS
_exptl_crystal_colour colourless
_exptl_crystal_density_diffrn 1.771
_exptl_crystal_density_method 'not measured'
_exptl_crystal_description block
_exptl_crystal_F_000 2104
_exptl_crystal_size_max 0.27
_exptl_crystal_size_mid 0.15
_exptl_crystal_size_min 0.11
_refine_diff_density_max 1.223
_refine_diff_density_min -0.903
_refine_diff_density_rms 0.115
_refine_ls_abs_structure_details 'Flack H D (1983), Acta Cryst. A39, 876-881'
_refine_ls_abs_structure_Flack 0.50(3)
_refine_ls_extinction_method none
_refine_ls_goodness_of_fit_ref 1.115
_refine_ls_hydrogen_treatment mixed
_refine_ls_matrix_type full
_refine_ls_number_parameters 565
_refine_ls_number_reflns 14068
_refine_ls_number_restraints 32
_refine_ls_restrained_S_all 1.114
_refine_ls_R_factor_all 0.0511
_refine_ls_R_factor_gt 0.0450
_refine_ls_shift/su_max 0.001
_refine_ls_shift/su_mean 0.000
_refine_ls_structure_factor_coef Fsqd
_refine_ls_weighting_details 'calc w=1/[\s^2^(Fo^2^)+(0.0295P)^2^+19.4591P] where P=(Fo^2^+2Fc^2^)/3'
_refine_ls_weighting_scheme calc
_refine_ls_wR_factor_gt 0.1033
_refine_ls_wR_factor_ref 0.1062
_reflns_number_gt 12666
_reflns_number_total 14068
_reflns_threshold_expression >2sigma(I)
_cod_data_source_file cg2006869_si_001.cif
_cod_data_source_block 1
_cod_depositor_comments
;
The following automatic conversions were performed:

'_symmetry_cell_setting' value 'Orthorhombic' changed to
'orthorhombic' according to
/home/saulius/struct/CIF-dictionaries/cif_core.dic dictionary named
'cif_core.dic' version 2.4.1 from 2010-06-29.

Automatic conversion script
Id: cif_fix_values 1715 2011-07-08 13:25:40Z adriana 
;
_cod_original_cell_volume 3905.2(10)
_cod_original_sg_symbol_H-M Pna2(1)
_cod_database_code 4501078

loop_
_symmetry_equiv_pos_as_xyz
'x, y, z'
'-x, -y, z+1/2'
'x+1/2, -y+1/2, z'
'-x+1/2, y+1/2, z+1/2'

loop_
_atom_site_label
_atom_site_type_symbol
_atom_site_fract_x
_atom_site_fract_y
_atom_site_fract_z
_atom_site_U_iso_or_equiv
_atom_site_adp_type
_atom_site_occupancy
_atom_site_symmetry_multiplicity
_atom_site_calc_flag
_atom_site_refinement_flags
Cd1 Cd 0.192059(15) 0.22520(3) 0.35842(2) 0.01986(9) Uani 1 1 d .
Cd2 Cd 0.306920(15) 0.25775(3) 0.72580(2) 0.01935(9) Uani 1 1 d .
O1 O 0.23140(18) 0.0702(4) 0.4338(4) 0.0405(12) Uani 1 1 d .
O1W O -0.08452(19) -0.3838(5) 0.2536(4) 0.0438(13) Uani 1 1 d D
H1WA H -0.0642 -0.3709 0.2991 0.053 Uiso 1 1 d RD
H1WB H -0.073(2) -0.383(7) 0.1999(17) 0.053 Uiso 1 1 d D
O2 O 0.29889(15) 0.1495(3) 0.3612(4) 0.0296(8) Uani 1 1 d .
O2W O 0.0479(2) 0.4255(7) 0.5765(4) 0.0633(18) Uani 1 1 d D
H2WA H 0.0172 0.4212 0.5536 0.076 Uiso 1 1 d RD
H2WB H 0.0751(14) 0.418(8) 0.545(4) 0.076 Uiso 1 1 d D
O3 O 0.35893(18) -0.1748(4) 0.7413(4) 0.0394(12) Uani 1 1 d .
O3W O 0.59464(19) 0.8650(4) 0.8347(4) 0.0417(13) Uani 1 1 d D
H3WA H 0.584(2) 0.940(3) 0.820(5) 0.050 Uiso 1 1 d D
H3WB H 0.6281(8) 0.869(5) 0.829(5) 0.050 Uiso 1 1 d D
O4 O 0.2838(2) -0.2565(4) 0.7054(3) 0.0341(13) Uani 1 1 d .
O4W O 0.44912(17) 0.0862(6) 0.5025(4) 0.0546(16) Uani 1 1 d D
H4WA H 0.4436(15) 0.129(4) 0.4543(17) 0.066 Uiso 1 1 d D
H4WB H 0.4261 0.1240 0.5347 0.066 Uiso 1 1 d RD
O5 O 0.34932(17) 0.1148(4) 0.5919(3) 0.0311(10) Uani 1 1 d .
O5W O 0.5043(2) 0.8423(5) 0.6608(5) 0.0607(16) Uani 1 1 d D
H5WA H 0.5268 0.8477 0.7038 0.073 Uiso 1 1 d RD
H5WB H 0.4783(17) 0.891(6) 0.676(4) 0.073 Uiso 1 1 d D
O6 O 0.27539(16) 0.0788(4) 0.6653(3) 0.0283(10) Uani 1 1 d .
O6W O -0.01842(19) -0.3430(4) 0.4028(4) 0.0461(12) Uani 1 1 d .
O7 O 0.21907(15) 0.4022(4) 0.4247(3) 0.0255(10) Uani 1 1 d .
O7W O 0.44111(16) -0.0146(6) 0.7748(5) 0.0627(17) Uani 1 1 d .
O8 O 0.14419(16) 0.3749(4) 0.4967(3) 0.0282(10) Uani 1 1 d .
O9 O 0.18854(13) 0.3416(3) 0.7318(3) 0.0249(8) Uani 1 1 d .
O10 O 0.26138(15) 0.4066(4) 0.6596(3) 0.0305(10) Uani 1 1 d .
O11 O 0.13615(16) 0.6719(4) 0.3444(3) 0.0311(10) Uani 1 1 d .
O12 O 0.21802(19) 0.7311(4) 0.3771(4) 0.0315(13) Uani 1 1 d .
N1 N 0.38211(16) 0.3698(4) 0.6893(3) 0.0180(10) Uani 1 1 d .
N2 N 0.51975(18) 0.5764(4) 0.6645(4) 0.0243(11) Uani 1 1 d D
H2N H 0.509(2) 0.655(3) 0.682(4) 0.029 Uiso 1 1 d D
N3 N 0.67668(19) 0.4867(5) 0.6605(4) 0.0289(13) Uani 1 1 d DU
H3N H 0.7109(9) 0.473(5) 0.651(4) 0.010(13) Uiso 1 1 d D
N4 N 0.1149(2) 0.1205(4) 0.3899(3) 0.0262(12) Uani 1 1 d .
N5 N -0.02712(18) -0.0763(4) 0.4117(4) 0.0260(11) Uani 1 1 d D
H5N H -0.024(2) -0.160(2) 0.418(4) 0.031 Uiso 1 1 d D
N6 N -0.1829(2) 0.0257(5) 0.4216(4) 0.0294(12) Uani 1 1 d D
H6N H -0.2151(12) 0.054(6) 0.412(5) 0.04(2) Uiso 1 1 d D
C1 C 0.4280(2) 0.3107(5) 0.6910(4) 0.0232(12) Uani 1 1 d .
H1 H 0.4280 0.2213 0.6972 0.028 Uiso 1 1 calc R
C2 C 0.4755(2) 0.3714(5) 0.6841(4) 0.0190(11) Uani 1 1 d .
H2 H 0.5076 0.3266 0.6905 0.023 Uiso 1 1 calc R
C3 C 0.4747(2) 0.5030(5) 0.6672(4) 0.0194(12) Uani 1 1 d .
C4 C 0.4268(2) 0.5634(5) 0.6627(4) 0.0217(12) Uani 1 1 d .
H4 H 0.4252 0.6521 0.6524 0.026 Uiso 1 1 calc R
C5 C 0.3819(2) 0.4949(5) 0.6731(4) 0.0179(11) Uani 1 1 d .
H5 H 0.3490 0.5373 0.6688 0.022 Uiso 1 1 calc R
C6 C 0.6422(3) 0.4035(6) 0.6260(5) 0.0302(14) Uani 1 1 d .
H6 H 0.6548 0.3264 0.6005 0.036 Uiso 1 1 calc R
C7 C 0.5907(2) 0.4265(5) 0.6265(4) 0.0211(12) Uani 1 1 d .
H7 H 0.5669 0.3660 0.6021 0.025 Uiso 1 1 calc R
C8 C 0.5717(2) 0.5418(5) 0.6640(4) 0.0218(12) Uani 1 1 d .
C9 C 0.6093(2) 0.6291(5) 0.6968(4) 0.0239(13) Uani 1 1 d .
H9 H 0.5987 0.7085 0.7211 0.029 Uiso 1 1 calc R
C10 C 0.6611(2) 0.5970(5) 0.6931(4) 0.0266(14) Uani 1 1 d .
H10 H 0.6867 0.6555 0.7146 0.032 Uiso 1 1 calc R
C11 C 0.0693(2) 0.1830(5) 0.3815(4) 0.0198(12) Uani 1 1 d .
H11 H 0.0703 0.2711 0.3687 0.024 Uiso 1 1 calc R
C12 C 0.0207(2) 0.1247(5) 0.3909(4) 0.0258(13) Uani 1 1 d .
H12 H -0.0108 0.1727 0.3857 0.031 Uiso 1 1 calc R
C13 C 0.0183(2) -0.0042(5) 0.4078(4) 0.0208(12) Uani 1 1 d .
C14 C 0.0669(2) -0.0698(5) 0.4157(5) 0.0229(13) Uani 1 1 d .
H14 H 0.0676 -0.1580 0.4285 0.028 Uiso 1 1 calc R
C15 C 0.1121(2) -0.0037(5) 0.4046(4) 0.0221(12) Uani 1 1 d .
H15 H 0.1442 -0.0494 0.4075 0.027 Uiso 1 1 calc R
C16 C -0.1687(2) -0.0851(6) 0.3861(4) 0.0286(14) Uani 1 1 d .
H16 H -0.1946 -0.1414 0.3631 0.034 Uiso 1 1 calc R
C17 C -0.1165(2) -0.1184(5) 0.3828(4) 0.0290(15) Uani 1 1 d .
H17 H -0.1066 -0.1976 0.3572 0.035 Uiso 1 1 calc R
C18 C -0.0782(2) -0.0378(5) 0.4163(5) 0.0230(12) Uani 1 1 d .
C19 C -0.0939(3) 0.0777(5) 0.4516(5) 0.0261(13) Uani 1 1 d .
H19 H -0.0684 0.1362 0.4733 0.031 Uiso 1 1 calc R
C20 C -0.1463(2) 0.1077(6) 0.4552(5) 0.0258(13) Uani 1 1 d .
H20 H -0.1571 0.1860 0.4813 0.031 Uiso 1 1 calc R
C21 C 0.2795(2) 0.0675(5) 0.4079(4) 0.0229(13) Uani 1 1 d .
C22 C 0.3106(2) -0.0448(5) 0.4459(5) 0.0227(14) Uani 1 1 d .
H22A H 0.3017 -0.1216 0.4101 0.027 Uiso 1 1 calc R
H22B H 0.3487 -0.0284 0.4381 0.027 Uiso 1 1 calc R
C23 C 0.2992(2) -0.0687(5) 0.5464(4) 0.0180(12) Uani 1 1 d .
H23 H 0.2615 -0.0933 0.5538 0.022 Uiso 1 1 calc R
C24 C 0.3346(3) -0.1759(5) 0.5838(4) 0.0258(13) Uani 1 1 d .
H24A H 0.3284 -0.2538 0.5475 0.031 Uiso 1 1 calc R
H24B H 0.3719 -0.1517 0.5759 0.031 Uiso 1 1 calc R
C25 C 0.3244(2) -0.2026(5) 0.6829(4) 0.0204(12) Uani 1 1 d .
C26 C 0.3104(3) 0.0498(5) 0.6041(4) 0.0231(13) Uani 1 1 d .
C31 C 0.1851(2) 0.4344(5) 0.4855(4) 0.0155(11) Uani 1 1 d U
C32 C 0.1965(2) 0.5540(5) 0.5397(4) 0.0169(12) Uani 1 1 d .
H32 H 0.2344 0.5768 0.5318 0.020 Uiso 1 1 calc R
C33 C 0.1854(2) 0.5324(5) 0.6425(4) 0.0183(12) Uani 1 1 d .
H33A H 0.1969 0.6075 0.6778 0.022 Uiso 1 1 calc R
H33B H 0.1471 0.5221 0.6518 0.022 Uiso 1 1 calc R
C34 C 0.2133(3) 0.4175(6) 0.6785(5) 0.0268(14) Uani 1 1 d .
C35 C 0.1718(2) 0.6908(5) 0.4013(4) 0.0254(13) Uani 1 1 d .
C36 C 0.1625(2) 0.6624(5) 0.5033(4) 0.0220(12) Uani 1 1 d .
H36A H 0.1701 0.7396 0.5396 0.026 Uiso 1 1 calc R
H36B H 0.1250 0.6408 0.5125 0.026 Uiso 1 1 calc R

loop_
_atom_site_aniso_label
_atom_site_aniso_U_11
_atom_site_aniso_U_22
_atom_site_aniso_U_33
_atom_site_aniso_U_23
_atom_site_aniso_U_13
_atom_site_aniso_U_12
Cd1 0.0200(2) 0.02225(16) 0.0173(2) 0.00295(17) -0.0002(2) -0.00346(14)
Cd2 0.01933(19) 0.02115(15) 0.0176(2) 0.00231(15) -0.0031(2) -0.00305(14)
O1 0.028(3) 0.040(2) 0.053(3) 0.016(2) -0.005(2) 0.0073(18)
O1W 0.033(3) 0.057(3) 0.041(3) -0.014(2) -0.014(2) -0.004(2)
O2 0.031(2) 0.0318(18) 0.027(2) 0.005(2) 0.000(2) 0.0042(15)
O2W 0.030(3) 0.117(5) 0.043(4) -0.035(3) -0.006(3) 0.007(3)
O3 0.030(2) 0.055(3) 0.033(3) 0.018(2) -0.004(2) -0.003(2)
O3W 0.041(3) 0.041(2) 0.043(3) -0.006(2) 0.003(2) 0.0023(19)
O4 0.036(3) 0.048(2) 0.019(4) 0.0064(18) 0.003(2) -0.0139(19)
O4W 0.005(2) 0.117(5) 0.042(4) 0.006(3) -0.001(2) 0.000(2)
O5 0.028(2) 0.037(2) 0.029(3) -0.0087(19) 0.0055(19) -0.0131(18)
O5W 0.050(3) 0.040(3) 0.091(4) -0.001(3) 0.005(3) 0.009(2)
O6 0.022(2) 0.030(2) 0.033(3) -0.0112(18) 0.0041(19) -0.0009(16)
O6W 0.042(3) 0.032(2) 0.065(3) 0.000(2) -0.017(2) 0.0002(19)
O7 0.0129(19) 0.036(2) 0.028(2) -0.0153(18) 0.0058(17) -0.0056(15)
O7W 0.038(2) 0.051(3) 0.099(5) -0.010(3) 0.014(3) 0.000(2)
O8 0.018(2) 0.038(2) 0.028(2) -0.0077(19) 0.0062(17) -0.0109(17)
O9 0.0215(18) 0.0290(17) 0.024(2) 0.0115(18) 0.0006(18) 0.0021(14)
O10 0.0104(19) 0.042(2) 0.039(3) 0.0148(19) 0.0004(17) 0.0053(16)
O11 0.025(2) 0.046(2) 0.023(3) 0.005(2) -0.002(2) -0.0015(17)
O12 0.032(3) 0.040(2) 0.022(4) 0.0004(17) 0.000(2) -0.0052(17)
N1 0.007(2) 0.026(2) 0.021(3) -0.0006(18) -0.0055(17) 0.0005(16)
N2 0.014(2) 0.024(2) 0.036(3) -0.005(2) 0.006(2) 0.0006(18)
N3 0.004(2) 0.044(3) 0.039(4) 0.017(3) 0.003(2) -0.0017(19)
N4 0.034(3) 0.027(2) 0.018(3) 0.0034(18) 0.007(2) -0.003(2)
N5 0.016(2) 0.023(2) 0.040(3) 0.001(2) -0.009(2) -0.0033(18)
N6 0.021(3) 0.042(3) 0.026(3) 0.013(2) 0.005(2) 0.007(2)
C1 0.031(3) 0.018(3) 0.020(3) -0.002(2) 0.001(2) -0.005(2)
C2 0.008(2) 0.027(3) 0.022(3) 0.000(2) -0.002(2) 0.0018(19)
C3 0.014(3) 0.026(3) 0.019(3) -0.004(2) 0.004(2) -0.0015(19)
C4 0.022(3) 0.021(3) 0.021(3) 0.000(2) -0.003(2) -0.002(2)
C5 0.008(2) 0.024(3) 0.021(3) -0.001(2) -0.009(2) 0.0011(18)
C6 0.036(4) 0.029(3) 0.025(4) 0.001(2) 0.012(3) 0.009(3)
C7 0.006(3) 0.035(3) 0.022(3) -0.001(2) 0.005(2) -0.002(2)
C8 0.018(3) 0.026(3) 0.021(3) 0.003(2) 0.000(2) 0.001(2)
C9 0.026(3) 0.024(3) 0.021(3) -0.001(2) 0.004(2) -0.004(2)
C10 0.022(3) 0.030(3) 0.028(4) 0.010(2) -0.005(2) -0.006(2)
C11 0.022(3) 0.023(3) 0.015(3) 0.0016(19) -0.002(2) 0.002(2)
C12 0.029(3) 0.022(3) 0.027(3) -0.002(2) -0.004(2) 0.000(2)
C13 0.021(3) 0.025(3) 0.016(3) -0.004(2) -0.007(2) -0.005(2)
C14 0.018(3) 0.022(3) 0.029(4) -0.001(2) 0.001(2) 0.000(2)
C15 0.019(3) 0.029(3) 0.018(3) -0.001(2) 0.005(2) 0.004(2)
C16 0.022(3) 0.036(3) 0.028(4) 0.010(2) -0.004(2) -0.007(2)
C17 0.022(3) 0.030(3) 0.035(4) 0.007(2) 0.003(2) -0.001(2)
C18 0.019(3) 0.028(3) 0.023(3) 0.005(2) 0.004(2) -0.003(2)
C19 0.030(3) 0.027(3) 0.022(3) 0.004(2) -0.002(3) -0.001(2)
C20 0.024(3) 0.030(3) 0.024(3) 0.008(2) 0.002(3) 0.005(2)
C21 0.028(3) 0.028(3) 0.013(3) 0.000(2) -0.017(2) 0.002(2)
C22 0.016(3) 0.023(3) 0.028(4) 0.000(2) 0.005(2) 0.001(2)
C23 0.016(3) 0.021(3) 0.017(3) 0.003(2) 0.000(2) -0.003(2)
C24 0.033(3) 0.021(3) 0.024(3) 0.003(2) 0.008(3) 0.007(2)
C25 0.023(3) 0.019(2) 0.020(3) 0.000(2) -0.003(2) 0.003(2)
C26 0.037(3) 0.015(2) 0.018(3) 0.002(2) 0.006(3) 0.001(2)
C31 0.003(2) 0.029(3) 0.014(3) 0.005(2) -0.004(2) 0.0051(19)
C32 0.008(3) 0.022(3) 0.021(3) -0.001(2) 0.007(2) -0.003(2)
C33 0.024(3) 0.026(3) 0.005(3) 0.001(2) -0.001(2) 0.000(2)
C34 0.027(3) 0.029(3) 0.025(3) -0.005(3) -0.005(3) 0.000(2)
C35 0.034(3) 0.020(3) 0.022(3) 0.000(2) 0.007(3) 0.007(2)
C36 0.024(3) 0.025(3) 0.017(3) 0.004(2) 0.004(2) 0.002(2)

loop_
_atom_type_symbol
_atom_type_description
_atom_type_scat_dispersion_real
_atom_type_scat_dispersion_imag
_atom_type_scat_source
C C 0.0033 0.0016 'International Tables Vol C Tables 4.2.6.8 and 6.1.1.4'
H H 0.0000 0.0000 'International Tables Vol C Tables 4.2.6.8 and 6.1.1.4'
N N 0.0061 0.0033 'International Tables Vol C Tables 4.2.6.8 and 6.1.1.4'
O O 0.0106 0.0060 'International Tables Vol C Tables 4.2.6.8 and 6.1.1.4'
Cd Cd -0.8075 1.2024 'International Tables Vol C Tables 4.2.6.8 and 6.1.1.4'

loop_
_geom_angle_atom_site_label_1
_geom_angle_atom_site_label_2
_geom_angle_atom_site_label_3
_geom_angle
_geom_angle_site_symmetry_1
_geom_angle_site_symmetry_3
O1 Cd1 O7 105.70(19) . .
O1 Cd1 N4 86.08(17) . .
O7 Cd1 N4 125.82(16) . .
O1 Cd1 O4 114.67(17) . 4_554
O7 Cd1 O4 105.34(16) . 4_554
N4 Cd1 O4 117.26(18) . 4_554
O1 Cd1 O3 158.09(19) . 4_554
O7 Cd1 O3 95.98(17) . 4_554
N4 Cd1 O3 83.72(16) . 4_554
O4 Cd1 O3 54.75(16) 4_554 4_554
O10 Cd2 O6 104.32(18) . .
O10 Cd2 O12 111.27(16) . 4_545
O6 Cd2 O12 99.93(16) . 4_545
O10 Cd2 N1 88.23(15) . .
O6 Cd2 N1 129.85(16) . .
O12 Cd2 N1 120.60(17) 4_545 .
O10 Cd2 O11 154.31(17) . 4_545
O6 Cd2 O11 100.17(16) . 4_545
O12 Cd2 O11 56.06(16) 4_545 4_545
N1 Cd2 O11 81.97(15) . 4_545
C21 O1 Cd1 107.6(4) . .
H1WA O1W H1WB 120.6 . .
H2WA O2W H2WB 122.5 . .
C25 O3 Cd1 89.8(4) . 4_545
H3WA O3W H3WB 105(4) . .
C25 O4 Cd1 94.1(4) . 4_545
H4WA O4W H4WB 95.2 . .
H5WA O5W H5WB 106.7 . .
C26 O6 Cd2 102.9(3) . .
C31 O7 Cd1 108.4(3) . .
C34 O10 Cd2 119.2(4) . .
C35 O11 Cd2 88.6(3) . 4_554
C35 O12 Cd2 92.8(4) . 4_554
C1 N1 C5 118.1(4) . .
C1 N1 Cd2 119.0(3) . .
C5 N1 Cd2 122.7(3) . .
C8 N2 C3 130.4(5) . .
C8 N2 H2N 123(4) . .
C3 N2 H2N 104(4) . .
C10 N3 C6 121.2(5) . .
C10 N3 H3N 119(3) . .
C6 N3 H3N 118(3) . .
C15 N4 C11 117.0(5) . .
C15 N4 Cd1 123.5(4) . .
C11 N4 Cd1 118.9(4) . .
C18 N5 C13 129.3(5) . .
C18 N5 H5N 112(4) . .
C13 N5 H5N 119(4) . .
C16 N6 C20 120.9(5) . .
C16 N6 H6N 119(5) . .
C20 N6 H6N 118(5) . .
N1 C1 C2 123.7(5) . .
N1 C1 H1 118.1 . .
C2 C1 H1 118.1 . .
C1 C2 C3 117.4(5) . .
C1 C2 H2 121.3 . .
C3 C2 H2 121.3 . .
C4 C3 N2 118.1(5) . .
C4 C3 C2 118.5(5) . .
N2 C3 C2 123.0(5) . .
C5 C4 C3 119.4(5) . .
C5 C4 H4 120.3 . .
C3 C4 H4 120.3 . .
N1 C5 C4 122.6(5) . .
N1 C5 H5 118.7 . .
C4 C5 H5 118.7 . .
C7 C6 N3 121.4(6) . .
C7 C6 H6 119.3 . .
N3 C6 H6 119.3 . .
C6 C7 C8 119.6(5) . .
C6 C7 H7 120.2 . .
C8 C7 H7 120.2 . .
N2 C8 C9 118.5(5) . .
N2 C8 C7 124.0(5) . .
C9 C8 C7 117.4(5) . .
C10 C9 C8 118.6(5) . .
C10 C9 H9 120.7 . .
C8 C9 H9 120.7 . .
N3 C10 C9 121.6(6) . .
N3 C10 H10 119.2 . .
C9 C10 H10 119.2 . .
N4 C11 C12 122.9(5) . .
N4 C11 H11 118.6 . .
C12 C11 H11 118.6 . .
C13 C12 C11 119.5(5) . .
C13 C12 H12 120.3 . .
C11 C12 H12 120.3 . .
C12 C13 N5 125.7(5) . .
C12 C13 C14 117.2(5) . .
N5 C13 C14 116.9(5) . .
C15 C14 C13 118.4(5) . .
C15 C14 H14 120.8 . .
C13 C14 H14 120.8 . .
N4 C15 C14 125.0(5) . .
N4 C15 H15 117.5 . .
C14 C15 H15 117.5 . .
N6 C16 C17 120.1(6) . .
N6 C16 H16 120.0 . .
C17 C16 H16 120.0 . .
C16 C17 C18 120.7(6) . .
C16 C17 H17 119.6 . .
C18 C17 H17 119.6 . .
N5 C18 C17 118.1(5) . .
N5 C18 C19 123.9(5) . .
C17 C18 C19 118.1(5) . .
C20 C19 C18 120.0(6) . .
C20 C19 H19 120.0 . .
C18 C19 H19 120.0 . .
N6 C20 C19 120.2(6) . .
N6 C20 H20 119.9 . .
C19 C20 H20 119.9 . .
O2 C21 O1 122.8(5) . .
O2 C21 C22 123.3(6) . .
O1 C21 C22 113.9(5) . .
C23 C22 C21 112.3(5) . .
C23 C22 H22A 109.1 . .
C21 C22 H22A 109.1 . .
C23 C22 H22B 109.1 . .
C21 C22 H22B 109.1 . .
H22A C22 H22B 107.9 . .
C22 C23 C26 110.9(5) . .
C22 C23 C24 110.5(5) . .
C26 C23 C24 107.3(5) . .
C22 C23 H23 109.4 . .
C26 C23 H23 109.4 . .
C24 C23 H23 109.4 . .
C25 C24 C23 112.1(5) . .
C25 C24 H24A 109.2 . .
C23 C24 H24A 109.2 . .
C25 C24 H24B 109.2 . .
C23 C24 H24B 109.2 . .
H24A C24 H24B 107.9 . .
O4 C25 O3 121.3(6) . .
O4 C25 C24 119.6(6) . .
O3 C25 C24 119.0(5) . .
O4 C25 Cd1 59.0(3) . 4_545
O3 C25 Cd1 62.4(3) . 4_545
C24 C25 Cd1 174.3(4) . 4_545
O5 C26 O6 121.7(5) . .
O5 C26 C23 122.2(6) . .
O6 C26 C23 116.1(5) . .
O8 C31 O7 121.8(5) . .
O8 C31 C32 121.3(5) . .
O7 C31 C32 116.8(5) . .
C31 C32 C36 109.7(5) . .
C31 C32 C33 110.2(4) . .
C36 C32 C33 110.2(5) . .
C31 C32 H32 108.9 . .
C36 C32 H32 108.9 . .
C33 C32 H32 108.9 . .
C34 C33 C32 111.9(5) . .
C34 C33 H33A 109.2 . .
C32 C33 H33A 109.2 . .
C34 C33 H33B 109.2 . .
C32 C33 H33B 109.2 . .
H33A C33 H33B 107.9 . .
O10 C34 O9 123.5(6) . .
O10 C34 C33 117.3(6) . .
O9 C34 C33 119.0(6) . .
O11 C35 O12 122.2(6) . .
O11 C35 C36 120.0(5) . .
O12 C35 C36 117.7(6) . .
O11 C35 Cd2 64.0(3) . 4_554
O12 C35 Cd2 58.5(3) . 4_554
C36 C35 Cd2 175.2(4) . 4_554
C32 C36 C35 113.3(5) . .
C32 C36 H36A 108.9 . .
C35 C36 H36A 108.9 . .
C32 C36 H36B 108.9 . .
C35 C36 H36B 108.9 . .
H36A C36 H36B 107.7 . .

loop_
_geom_bond_atom_site_label_1
_geom_bond_atom_site_label_2
_geom_bond_distance
_geom_bond_site_symmetry_2
Cd1 O1 2.210(4) .
Cd1 O7 2.213(4) .
Cd1 N4 2.300(5) .
Cd1 O4 2.314(5) 4_554
Cd1 O3 2.386(5) 4_554
Cd2 O10 2.177(4) .
Cd2 O6 2.234(4) .
Cd2 O12 2.304(5) 4_545
Cd2 N1 2.311(4) .
Cd2 O11 2.426(5) 4_545
O1 C21 1.280(8) .
O1W H1WA 0.8495 .
O1W H1WB 0.834(19) .
O2 C21 1.205(7) .
O2W H2WA 0.8489 .
O2W H2WB 0.838(19) .
O3 C25 1.257(7) .
O3 Cd1 2.386(5) 4_545
O3W H3WA 0.868(19) .
O3W H3WB 0.856(19) .
O4 C25 1.224(7) .
O4 Cd1 2.314(5) 4_545
O4W H4WA 0.845(19) .
O4W H4WB 0.8485 .
O5 C26 1.218(7) .
O5W H5WA 0.8494 .
O5W H5WB 0.867(19) .
O6 C26 1.295(7) .
O7 C31 1.281(7) .
O8 C31 1.228(7) .
O9 C34 1.281(8) .
O10 C34 1.258(8) .
O11 C35 1.243(7) .
O11 Cd2 2.426(5) 4_554
O12 C35 1.299(8) .
O12 Cd2 2.304(5) 4_554
N1 C1 1.323(7) .
N1 C5 1.344(7) .
N2 C8 1.372(7) .
N2 C3 1.385(7) .
N2 H2N 0.909(19) .
N3 C10 1.319(8) .
N3 C6 1.339(9) .
N3 H3N 0.893(19) .
N4 C15 1.332(7) .
N4 C11 1.339(7) .
N5 C18 1.363(8) .
N5 C13 1.386(7) .
N5 H5N 0.896(19) .
N6 C16 1.329(8) .
N6 C20 1.363(9) .
N6 H6N 0.88(2) .
C1 C2 1.372(8) .
C1 H1 0.9500 .
C2 C3 1.412(7) .
C2 H2 0.9500 .
C3 C4 1.377(8) .
C4 C5 1.362(8) .
C4 H4 0.9500 .
C5 H5 0.9500 .
C6 C7 1.333(8) .
C6 H6 0.9500 .
C7 C8 1.420(8) .
C7 H7 0.9500 .
C8 C9 1.411(8) .
C9 C10 1.363(8) .
C9 H9 0.9500 .
C10 H10 0.9500 .
C11 C12 1.389(8) .
C11 H11 0.9500 .
C12 C13 1.385(7) .
C12 H12 0.9500 .
C13 C14 1.421(8) .
C14 C15 1.355(8) .
C14 H14 0.9500 .
C15 H15 0.9500 .
C16 C17 1.375(8) .
C16 H16 0.9500 .
C17 C18 1.381(8) .
C17 H17 0.9500 .
C18 C19 1.383(8) .
C19 C20 1.370(9) .
C19 H19 0.9500 .
C20 H20 0.9500 .
C21 C22 1.531(8) .
C22 C23 1.509(9) .
C22 H22A 0.9900 .
C22 H22B 0.9900 .
C23 C26 1.535(8) .
C23 C24 1.547(8) .
C23 H23 1.0000 .
C24 C25 1.490(9) .
C24 H24A 0.9900 .
C24 H24B 0.9900 .
C25 Cd1 2.694(6) 4_545
C31 C32 1.517(8) .
C32 C36 1.529(8) .
C32 C33 1.536(8) .
C32 H32 1.0000 .
C33 C34 1.500(8) .
C33 H33A 0.9900 .
C33 H33B 0.9900 .
C35 C36 1.530(8) .
C35 Cd2 2.700(6) 4_554
C36 H36A 0.9900 .
C36 H36B 0.9900 .

loop_
_geom_hbond_atom_site_label_D
_geom_hbond_atom_site_label_H
_geom_hbond_atom_site_label_A
_geom_hbond_distance_DH
_geom_hbond_distance_HA
_geom_hbond_distance_DA
_geom_hbond_angle_DHA
_geom_hbond_site_symmetry_A
O1W H1WA O6W 0.85 1.93 2.776(7) 179.5 .
O1W H1WB O2W 0.834(19) 1.95(3) 2.771(9) 166(7) 2_554
O2W H2WA O4W 0.85 1.89 2.736(5) 179.3 3_455
O2W H2WB O8 0.838(19) 1.94(3) 2.763(7) 165(7) .
O3W H3WA O1W 0.868(19) 2.10(3) 2.916(6) 157(6) 4_565
O3W H3WB O2 0.856(19) 1.92(3) 2.740(6) 159(6) 2_665
O4W H4WA O3W 0.845(19) 1.99(3) 2.728(8) 145(5) 2_664
O4W H4WB O5 0.85 2.13 2.868(7) 145.8 .
O5W H5WA O3W 0.85 2.57 3.424(8) 179.6 .
O5W H5WB O7W 0.867(19) 1.99(4) 2.760(8) 148(5) 1_565
N2 H2N O5W 0.909(19) 2.01(3) 2.838(7) 151(5) .
N3 H3N O6 0.893(19) 1.74(3) 2.606(6) 161(5) 3
N5 H5N O6W 0.896(19) 1.95(2) 2.831(6) 168(6) .
N6 H6N O7 0.88(2) 1.75(3) 2.609(6) 165(7) 3_455

loop_
_geom_torsion_atom_site_label_1
_geom_torsion_atom_site_label_2
_geom_torsion_atom_site_label_3
_geom_torsion_atom_site_label_4
_geom_torsion
_geom_torsion_site_symmetry_1
_geom_torsion_site_symmetry_4
O7 Cd1 O1 C21 -75.4(4) . .
N4 Cd1 O1 C21 158.5(4) . .
O4 Cd1 O1 C21 40.2(5) 4_554 .
O3 Cd1 O1 C21 96.1(6) 4_554 .
C25 Cd1 O1 C21 56.2(5) 4_554 .
O10 Cd2 O6 C26 100.9(4) . .
O12 Cd2 O6 C26 -144.0(4) 4_545 .
N1 Cd2 O6 C26 1.0(5) . .
O11 Cd2 O6 C26 -86.9(4) 4_545 .
C35 Cd2 O6 C26 -114.8(4) 4_545 .
O1 Cd1 O7 C31 -94.7(4) . .
N4 Cd1 O7 C31 1.9(4) . .
O4 Cd1 O7 C31 143.5(4) 4_554 .
O3 Cd1 O7 C31 88.5(4) 4_554 .
C25 Cd1 O7 C31 115.8(4) 4_554 .
O6 Cd2 O10 C34 68.8(5) . .
O12 Cd2 O10 C34 -38.1(5) 4_545 .
N1 Cd2 O10 C34 -160.4(5) . .
O11 Cd2 O10 C34 -93.2(5) 4_545 .
C35 Cd2 O10 C34 -57.0(5) 4_545 .
O10 Cd2 N1 C1 -162.2(4) . .
O6 Cd2 N1 C1 -54.9(5) . .
O12 Cd2 N1 C1 84.0(5) 4_545 .
O11 Cd2 N1 C1 41.6(4) 4_545 .
C35 Cd2 N1 C1 61.8(5) 4_545 .
O10 Cd2 N1 C5 22.9(4) . .
O6 Cd2 N1 C5 130.1(4) . .
O12 Cd2 N1 C5 -90.9(4) 4_545 .
O11 Cd2 N1 C5 -133.3(4) 4_545 .
C35 Cd2 N1 C5 -113.1(4) 4_545 .
O1 Cd1 N4 C15 -26.0(5) . .
O7 Cd1 N4 C15 -132.5(5) . .
O4 Cd1 N4 C15 89.8(5) 4_554 .
O3 Cd1 N4 C15 134.6(5) 4_554 .
C25 Cd1 N4 C15 112.8(5) 4_554 .
O1 Cd1 N4 C11 163.1(4) . .
O7 Cd1 N4 C11 56.5(5) . .
O4 Cd1 N4 C11 -81.1(4) 4_554 .
O3 Cd1 N4 C11 -36.4(4) 4_554 .
C25 Cd1 N4 C11 -58.2(4) 4_554 .
C5 N1 C1 C2 5.2(9) . .
Cd2 N1 C1 C2 -169.9(5) . .
N1 C1 C2 C3 -5.1(9) . .
C8 N2 C3 C4 -177.0(6) . .
C8 N2 C3 C2 10.0(10) . .
C1 C2 C3 C4 2.9(9) . .
C1 C2 C3 N2 175.8(6) . .
N2 C3 C4 C5 -174.4(6) . .
C2 C3 C4 C5 -1.0(9) . .
C1 N1 C5 C4 -3.1(9) . .
Cd2 N1 C5 C4 171.8(5) . .
C3 C4 C5 N1 1.2(9) . .
C10 N3 C6 C7 -2.7(10) . .
N3 C6 C7 C8 0.4(10) . .
C3 N2 C8 C9 -155.4(6) . .
C3 N2 C8 C7 29.0(11) . .
C6 C7 C8 N2 177.4(6) . .
C6 C7 C8 C9 1.7(9) . .
N2 C8 C9 C10 -177.5(6) . .
C7 C8 C9 C10 -1.6(9) . .
C6 N3 C10 C9 2.8(9) . .
C8 C9 C10 N3 -0.6(9) . .
C15 N4 C11 C12 2.4(8) . .
Cd1 N4 C11 C12 173.9(4) . .
N4 C11 C12 C13 -1.3(9) . .
C11 C12 C13 N5 -174.8(6) . .
C11 C12 C13 C14 0.7(9) . .
C18 N5 C13 C12 -12.7(11) . .
C18 N5 C13 C14 171.9(6) . .
C12 C13 C14 C15 -1.2(9) . .
N5 C13 C14 C15 174.6(6) . .
C11 N4 C15 C14 -3.1(9) . .
Cd1 N4 C15 C14 -174.2(5) . .
C13 C14 C15 N4 2.6(10) . .
C20 N6 C16 C17 -0.1(9) . .
N6 C16 C17 C18 0.2(9) . .
C13 N5 C18 C17 154.1(7) . .
C13 N5 C18 C19 -25.2(11) . .
C16 C17 C18 N5 179.6(6) . .
C16 C17 C18 C19 -1.1(9) . .
N5 C18 C19 C20 -178.7(6) . .
C17 C18 C19 C20 2.0(9) . .
C16 N6 C20 C19 1.0(9) . .
C18 C19 C20 N6 -2.0(9) . .
Cd1 O1 C21 O2 9.9(8) . .
Cd1 O1 C21 C22 -173.4(4) . .
O2 C21 C22 C23 133.7(6) . .
O1 C21 C22 C23 -43.0(7) . .
C21 C22 C23 C26 -56.7(7) . .
C21 C22 C23 C24 -175.5(5) . .
C22 C23 C24 C25 -179.8(5) . .
C26 C23 C24 C25 59.2(7) . .
Cd1 O4 C25 O3 -2.6(6) 4_545 .
Cd1 O4 C25 C24 173.7(4) 4_545 .
Cd1 O3 C25 O4 2.5(6) 4_545 .
Cd1 O3 C25 C24 -173.8(4) 4_545 .
C23 C24 C25 O4 72.5(7) . .
C23 C24 C25 O3 -111.1(6) . .
C23 C24 C25 Cd1 146(4) . 4_545
Cd2 O6 C26 O5 0.6(7) . .
Cd2 O6 C26 C23 -177.8(4) . .
C22 C23 C26 O5 -42.7(8) . .
C24 C23 C26 O5 78.0(7) . .
C22 C23 C26 O6 135.6(6) . .
C24 C23 C26 O6 -103.6(6) . .
Cd1 O7 C31 O8 -3.6(7) . .
Cd1 O7 C31 C32 179.6(4) . .
O8 C31 C32 C36 -73.8(7) . .
O7 C31 C32 C36 103.0(5) . .
O8 C31 C32 C33 47.6(7) . .
O7 C31 C32 C33 -135.5(5) . .
C31 C32 C33 C34 52.4(7) . .
C36 C32 C33 C34 173.5(5) . .
Cd2 O10 C34 O9 -3.4(9) . .
Cd2 O10 C34 C33 171.1(4) . .
C32 C33 C34 O10 48.5(8) . .
C32 C33 C34 O9 -136.7(6) . .
Cd2 O11 C35 O12 -5.2(5) 4_554 .
Cd2 O11 C35 C36 176.8(5) 4_554 .
Cd2 O12 C35 O11 5.5(6) 4_554 .
Cd2 O12 C35 C36 -176.5(4) 4_554 .
C31 C32 C36 C35 -59.2(6) . .
C33 C32 C36 C35 179.4(5) . .
O11 C35 C36 C32 114.0(6) . .
O12 C35 C36 C32 -64.0(6) . .
Cd2 C35 C36 C32 -102(5) 4_554 .
